data_4306463
loop_
_publ_author_name
'Mathias U. Kramer'
'Dominique Robert'
'Stefan Arndt'
'Peter M. Zeimentz'
'Thomas P. Spaniol'
'Ahmed Yahia'
'Laurent Maron'
'Odile Eisenstein'
'Jun Okuda'

_publ_contact_author_address
;
        Institute for Inorganic Chemistry
        RWTH Aachen University
        Landoltweg 1
        D-52074 Aachen
        Germany
;
_publ_contact_author_email jun.okuda@ac.rwth-aachen.de
_publ_contact_author_fax '0049 241 8092644'
_publ_contact_author_name 'Jun Okuda'
_publ_contact_author_phone '0049 241 8094645'
_publ_section_title
;
Cationic Methyl Complexes of the Rare-Earth Metals: An Experimental and
Computational Study on Synthesis, Structure, and Reactivity
;
_journal_name_full 'Inorganic Chemistry'
_journal_page_first 9265
_journal_page_last 9278
_journal_paper_doi 10.1021/ic801259n
_journal_volume 47
_journal_year 2008
_chemical_formula_moiety
;

  (C25 H51 La O6 2+), (C24 H16 B F4 -)2   

;
_chemical_formula_sum 'C73 H83 B2 F8 La O6'
_chemical_formula_weight 1368.92
_chemical_name_systematic
;

 ?

;
_space_group_IT_number 14
_symmetry_cell_setting monoclinic
_symmetry_space_group_name_Hall '-P 2yn'
_symmetry_space_group_name_H-M 'P 1 21/n 1'
_atom_sites_solution_hydrogens geom
_atom_sites_solution_primary direct
_atom_sites_solution_secondary difmap
_audit_creation_method SHELXL-97
_cell_angle_alpha 90.00
_cell_angle_beta 103.8331(18)
_cell_angle_gamma 90.00
_cell_formula_units_Z 2
_cell_length_a 14.4672(12)
_cell_length_b 12.7014(11)
_cell_length_c 18.2100(15)
_cell_measurement_reflns_used 5236
_cell_measurement_temperature 110(2)
_cell_measurement_theta_max 27.54
_cell_measurement_theta_min 2.16
_cell_volume 3249.1(5)
_computing_cell_refinement 'Bruker SMART (2001)'
_computing_data_collection 'Bruker SMART (2001)'
_computing_data_reduction 'Bruker SAINT+ (1999)'
_computing_molecular_graphics 'Ortep-3 for Windows (Farrugia, 1997)'
_computing_structure_refinement 'SHELXL-97 (Sheldrick, 1997)'
_computing_structure_solution 'SHELXS-86 (Sheldrick, 1986)'
_diffrn_ambient_temperature 110(2)
_diffrn_measured_fraction_theta_full 0.975
_diffrn_measured_fraction_theta_max 0.975
_diffrn_measurement_device_type 'CCD area detector'
_diffrn_measurement_method 'omega scans'
_diffrn_radiation_monochromator graphite
_diffrn_radiation_source 'fine-focus sealed tube'
_diffrn_radiation_type MoK\a
_diffrn_radiation_wavelength 0.71073
_diffrn_reflns_av_R_equivalents 0.0493
_diffrn_reflns_av_sigmaI/netI 0.0500
_diffrn_reflns_limit_h_max 20
_diffrn_reflns_limit_h_min -20
_diffrn_reflns_limit_k_max 17
_diffrn_reflns_limit_k_min -16
_diffrn_reflns_limit_l_max 25
_diffrn_reflns_limit_l_min -25
_diffrn_reflns_number 44720
_diffrn_reflns_theta_full 29.85
_diffrn_reflns_theta_max 29.85
_diffrn_reflns_theta_min 2.30
_exptl_absorpt_coefficient_mu 0.733
_exptl_absorpt_correction_T_max 0.7428
_exptl_absorpt_correction_T_min 0.6152
_exptl_absorpt_correction_type multi-scan
_exptl_absorpt_process_details 'Platon Mulabs'
_exptl_crystal_colour dark
_exptl_crystal_density_diffrn 1.399
_exptl_crystal_density_method 'not measured'
_exptl_crystal_description block
_exptl_crystal_F_000 1416
_exptl_crystal_size_max 0.70
_exptl_crystal_size_mid 0.40
_exptl_crystal_size_min 0.40
_refine_diff_density_max 0.928
_refine_diff_density_min -0.558
_refine_diff_density_rms 0.088
_refine_ls_extinction_method none
_refine_ls_goodness_of_fit_ref 1.096
_refine_ls_hydrogen_treatment noref
_refine_ls_matrix_type full
_refine_ls_number_parameters 421
_refine_ls_number_reflns 9115
_refine_ls_number_restraints 0
_refine_ls_restrained_S_all 1.096
_refine_ls_R_factor_all 0.0890
_refine_ls_R_factor_gt 0.0632
_refine_ls_shift/su_max 0.002
_refine_ls_shift/su_mean 0.000
_refine_ls_structure_factor_coef Fsqd
_refine_ls_weighting_details 'calc w=1/[\s^2^(Fo^2^)+(0.0951P)^2^+1.1052P] where P=(Fo^2^+2Fc^2^)/3'
_refine_ls_weighting_scheme calc
_refine_ls_wR_factor_gt 0.1668
_refine_ls_wR_factor_ref 0.1811
_reflns_number_gt 6381
_reflns_number_total 9115
_reflns_threshold_expression >2sigma(I)
_cod_data_source_file ic801259n_si_002_07.cif
_cod_data_source_block 4'-La
_cod_database_code 4306463

loop_
_symmetry_equiv_pos_as_xyz
'x, y, z'
'-x+1/2, y+1/2, -z+1/2'
'-x, -y, -z'
'x-1/2, -y-1/2, z-1/2'

loop_
_atom_site_label
_atom_site_type_symbol
_atom_site_fract_x
_atom_site_fract_y
_atom_site_fract_z
_atom_site_U_iso_or_equiv
_atom_site_adp_type
_atom_site_occupancy
_atom_site_symmetry_multiplicity
_atom_site_calc_flag
_atom_site_refinement_flags
_atom_site_disorder_assembly
_atom_site_disorder_group
La La 0.45908(2) 0.03590(2) 0.486258(18) 0.02911(12) Uani 0.50 1 d P . 1
O3A O 0.2794(3) -0.0015(3) 0.4637(3) 0.0352(9) Uani 0.50 1 d P A 1
C1 C 0.3845(4) 0.2045(5) 0.4397(4) 0.0382(13) Uani 0.50 1 d P B 1
H1A H 0.3410 0.1941 0.3900 0.057 Uiso 0.50 1 calc PR B 1
H1B H 0.4339 0.2553 0.4353 0.057 Uiso 0.50 1 calc PR B 1
H1C H 0.3489 0.2314 0.4752 0.057 Uiso 0.50 1 calc PR B 1
C2A C 0.2393(6) -0.0992(7) 0.4853(5) 0.0560(19) Uiso 0.50 1 d P A 1
H2A1 H 0.2468 -0.1014 0.5408 0.067 Uiso 0.50 1 calc PR A 1
H2A2 H 0.2727 -0.1607 0.4703 0.067 Uiso 0.50 1 calc PR A 1
C3A C 0.1377(6) -0.1022(7) 0.4463(5) 0.062(2) Uiso 0.50 1 d P A 1
H3A1 H 0.1001 -0.1377 0.4778 0.074 Uiso 0.50 1 calc PR A 1
H3A2 H 0.1281 -0.1398 0.3974 0.074 Uiso 0.50 1 calc PR A 1
C4A C 0.1094(5) 0.0105(6) 0.4341(4) 0.0500(16) Uiso 0.50 1 d P A 1
H4A1 H 0.0565 0.0197 0.3887 0.060 Uiso 0.50 1 calc PR A 1
H4A2 H 0.0907 0.0405 0.4786 0.060 Uiso 0.50 1 calc PR A 1
C5A C 0.1973(5) 0.0574(6) 0.4237(4) 0.0368(14) Uiso 0.50 1 d P A 1
H5A1 H 0.1961 0.0590 0.3691 0.044 Uiso 0.50 1 calc PR A 1
H5A2 H 0.2021 0.1309 0.4424 0.044 Uiso 0.50 1 calc PR A 1
O3B O 0.6374(4) -0.0131(6) 0.5270(3) 0.077(2) Uani 0.50 1 d P C 2
C2B C 0.6802(10) -0.1126(11) 0.5565(8) 0.112(4) Uiso 0.50 1 d P C 2
H2B1 H 0.6781 -0.1643 0.5155 0.135 Uiso 0.50 1 calc PR C 2
H2B2 H 0.6483 -0.1427 0.5941 0.135 Uiso 0.50 1 calc PR C 2
C3B C 0.7814(12) -0.0804(13) 0.5930(10) 0.119(5) Uiso 0.50 1 d P C 2
H3B1 H 0.7892 -0.0719 0.6482 0.142 Uiso 0.50 1 calc PR C 2
H3B2 H 0.8260 -0.1358 0.5847 0.142 Uiso 0.50 1 calc PR C 2
C4B C 0.8024(15) 0.0158(17) 0.5610(12) 0.156(7) Uiso 0.50 1 d P C 2
H4B1 H 0.8374 0.0008 0.5217 0.187 Uiso 0.50 1 calc PR C 2
H4B2 H 0.8443 0.0587 0.6008 0.187 Uiso 0.50 1 calc PR C 2
C5B C 0.7130(11) 0.0784(14) 0.5261(9) 0.119(5) Uiso 0.50 1 d P C 2
H5B1 H 0.7118 0.1024 0.4742 0.143 Uiso 0.50 1 calc PR C 2
H5B2 H 0.7042 0.1392 0.5577 0.143 Uiso 0.50 1 calc PR C 2
O1 O 0.5508(3) 0.0518(2) 0.38291(18) 0.0899(13) Uani 1 1 d . . .
O2 O 0.4431(3) -0.1469(3) 0.41084(17) 0.0941(13) Uani 1 1 d . . .
F1 F 0.82530(15) -0.58694(18) 0.74829(10) 0.0546(5) Uani 1 1 d . . .
F2 F 1.02659(16) -0.8110(3) 0.32156(14) 0.0852(9) Uani 1 1 d . . .
F3 F 0.38032(14) -0.6138(3) 0.26204(14) 0.0992(12) Uani 1 1 d . . .
F4 F 0.85747(18) -0.08579(17) 0.37911(12) 0.0639(6) Uani 1 1 d . . .
B B 0.7695(2) -0.5250(3) 0.42378(19) 0.0348(7) Uani 1 1 d . . .
C6 C 0.5438(3) 0.1508(3) 0.3430(2) 0.0607(11) Uani 1 1 d . . .
H6A H 0.5815 0.2058 0.3755 0.073 Uiso 1 1 calc R . .
H6B H 0.4767 0.1743 0.3275 0.073 Uiso 1 1 calc R . .
C7 C 0.5829(2) 0.1302(3) 0.27466(19) 0.0483(8) Uani 1 1 d . . .
H7A H 0.5322 0.1062 0.2312 0.058 Uiso 1 1 calc R . .
H7B H 0.6132 0.1941 0.2599 0.058 Uiso 1 1 calc R . .
C8 C 0.6546(3) 0.0454(3) 0.30126(19) 0.0486(8) Uani 1 1 d . . .
H8A H 0.6674 0.0050 0.2582 0.058 Uiso 1 1 calc R . .
H8B H 0.7152 0.0746 0.3317 0.058 Uiso 1 1 calc R . .
C9 C 0.6063(6) -0.0210(4) 0.3483(3) 0.108(2) Uani 1 1 d . . .
H9A H 0.5642 -0.0734 0.3165 0.130 Uiso 1 1 calc R . .
H9B H 0.6538 -0.0588 0.3877 0.130 Uiso 1 1 calc R . .
C10 C 0.4668(6) -0.2556(7) 0.4178(5) 0.154(4) Uani 1 1 d . . .
H10A H 0.4464 -0.2870 0.4612 0.185 Uiso 1 1 calc R . .
H10B H 0.5363 -0.2655 0.4256 0.185 Uiso 1 1 calc R . .
C11 C 0.4147(6) -0.3056(5) 0.3451(5) 0.130(3) Uani 1 1 d . . .
H11A H 0.4607 -0.3345 0.3179 0.156 Uiso 1 1 calc R . .
H11B H 0.3744 -0.3641 0.3555 0.156 Uiso 1 1 calc R . .
C12 C 0.3561(4) -0.2261(4) 0.2994(3) 0.0916(18) Uani 1 1 d . . .
H12A H 0.3699 -0.2219 0.2488 0.110 Uiso 1 1 calc R . .
H12B H 0.2877 -0.2425 0.2931 0.110 Uiso 1 1 calc R . .
C13 C 0.3787(6) -0.1336(4) 0.3378(3) 0.134(3) Uani 1 1 d . . .
H13A H 0.3195 -0.1000 0.3444 0.161 Uiso 1 1 calc R . .
H13B H 0.4082 -0.0856 0.3070 0.161 Uiso 1 1 calc R . .
C14 C 0.78746(19) -0.5435(2) 0.51572(17) 0.0341(6) Uani 1 1 d . . .
C15 C 0.8367(2) -0.6290(3) 0.55356(18) 0.0430(7) Uani 1 1 d . . .
H15 H 0.8622 -0.6793 0.5252 0.052 Uiso 1 1 calc R . .
C16 C 0.8504(2) -0.6446(3) 0.63155(19) 0.0480(8) Uani 1 1 d . . .
H16 H 0.8844 -0.7040 0.6558 0.058 Uiso 1 1 calc R . .
C17 C 0.8134(2) -0.5718(3) 0.67178(17) 0.0409(7) Uani 1 1 d . . .
C18 C 0.7654(2) -0.4845(3) 0.63894(18) 0.0406(7) Uani 1 1 d . . .
C19 H 0.7410 -0.4343 0.6681 0.049 Uiso 1 1 calc R . .
H19 C 0.7537(2) -0.4719(2) 0.56168(18) 0.0378(7) Uani 1 1 d . . .
C20 H 0.7208 -0.4111 0.5385 0.045 Uiso 1 1 calc R . .
H20 C 0.84055(19) -0.6023(3) 0.39077(16) 0.0385(7) Uani 1 1 d . . .
C21 C 0.8203(2) -0.7088(3) 0.37721(18) 0.0425(7) Uani 1 1 d . . .
H21 H 0.7614 -0.7346 0.3844 0.051 Uiso 1 1 calc R . .
C22 C 0.8808(2) -0.7802(3) 0.35386(19) 0.0516(9) Uani 1 1 d . . .
H22 H 0.8640 -0.8522 0.3451 0.062 Uiso 1 1 calc R . .
C23 C 0.9660(2) -0.7418(4) 0.3440(2) 0.0563(10) Uani 1 1 d . . .
C24 C 0.9911(2) -0.6396(4) 0.3551(2) 0.0624(12) Uani 1 1 d . . .
H24 H 1.0499 -0.6154 0.3468 0.075 Uiso 1 1 calc R . .
C25 C 0.9296(2) -0.5697(3) 0.37904(19) 0.0490(9) Uani 1 1 d . . .
H25 H 0.9481 -0.4981 0.3877 0.059 Uiso 1 1 calc R . .
C26 C 0.65841(19) -0.5523(2) 0.38118(16) 0.0318(6) Uani 1 1 d . . .
C27 C 0.6333(2) -0.5683(3) 0.30302(17) 0.0372(6) Uani 1 1 d . . .
H27 H 0.6822 -0.5657 0.2763 0.045 Uiso 1 1 calc R . .
C28 C 0.5409(2) -0.5878(3) 0.26214(18) 0.0423(7) Uani 1 1 d . . .
H28 H 0.5266 -0.5976 0.2089 0.051 Uiso 1 1 calc R . .
C29 C 0.4716(2) -0.5922(3) 0.3012(2) 0.0553(10) Uani 1 1 d . . .
C30 C 0.4906(2) -0.5773(4) 0.3777(2) 0.0567(10) Uani 1 1 d . . .
H30 H 0.4408 -0.5800 0.4035 0.068 Uiso 1 1 calc R . .
C31 C 0.5836(2) -0.5581(3) 0.41698(18) 0.0367(6) Uani 1 1 d . . .
H31 H 0.5968 -0.5485 0.4702 0.044 Uiso 1 1 calc R . .
C32 C 0.7913(2) -0.4007(3) 0.40914(17) 0.0405(7) Uani 1 1 d . . .
C33 C 0.8707(3) -0.3508(3) 0.4543(2) 0.0518(9) Uani 1 1 d . . .
H33 H 0.9109 -0.3905 0.4935 0.062 Uiso 1 1 calc R . .
C34 C 0.8944(3) -0.2467(3) 0.4453(2) 0.0568(10) Uani 1 1 d . . .
H34 H 0.9488 -0.2155 0.4776 0.068 Uiso 1 1 calc R . .
C35 C 0.8366(3) -0.1902(3) 0.38827(19) 0.0514(9) Uani 1 1 d . . .
C36 C 0.7579(3) -0.2337(3) 0.34044(19) 0.0458(8) Uani 1 1 d . . .
H36 H 0.7194 -0.1937 0.3006 0.055 Uiso 1 1 calc R . .
C37 C 0.7364(2) -0.3375(3) 0.35191(17) 0.0397(7) Uani 1 1 d . . .
H37 H 0.6815 -0.3676 0.3193 0.048 Uiso 1 1 calc R . .

loop_
_atom_site_aniso_label
_atom_site_aniso_U_11
_atom_site_aniso_U_22
_atom_site_aniso_U_33
_atom_site_aniso_U_23
_atom_site_aniso_U_13
_atom_site_aniso_U_12
La 0.02772(18) 0.02814(18) 0.03322(18) 0.00706(12) 0.01074(12) 0.00435(12)
O3A 0.0160(18) 0.0274(19) 0.061(3) 0.0047(19) 0.0068(17) 0.0014(15)
C1 0.040(3) 0.033(3) 0.045(3) 0.006(3) 0.018(3) 0.011(2)
O3B 0.043(3) 0.141(6) 0.047(3) 0.040(3) 0.013(2) 0.029(4)
O1 0.153(3) 0.0725(19) 0.075(2) -0.0416(16) 0.087(2) -0.072(2)
O2 0.134(3) 0.067(2) 0.0593(19) 0.0179(15) -0.0189(19) -0.051(2)
F1 0.0600(13) 0.0709(14) 0.0302(10) 0.0072(9) 0.0055(9) -0.0033(11)
F2 0.0466(13) 0.145(3) 0.0720(16) 0.0219(16) 0.0298(12) 0.0451(15)
F3 0.0234(10) 0.206(3) 0.0645(15) -0.0622(19) 0.0036(10) -0.0141(15)
F4 0.0906(17) 0.0497(12) 0.0524(13) 0.0040(10) 0.0191(12) -0.0259(12)
B 0.0247(14) 0.0451(19) 0.0320(16) 0.0121(14) 0.0017(12) -0.0040(13)
C6 0.049(2) 0.074(3) 0.069(2) -0.037(2) 0.0337(19) -0.0264(19)
C7 0.0449(19) 0.061(2) 0.0402(18) -0.0058(15) 0.0134(15) 0.0016(16)
C8 0.057(2) 0.057(2) 0.0347(16) 0.0052(15) 0.0171(15) 0.0042(16)
C9 0.229(7) 0.053(3) 0.071(3) -0.012(2) 0.092(4) -0.025(4)
C10 0.139(7) 0.161(8) 0.164(8) 0.106(7) 0.039(6) 0.061(6)
C11 0.134(6) 0.054(3) 0.193(8) -0.018(4) 0.020(6) 0.006(4)
C12 0.114(4) 0.087(4) 0.086(4) -0.036(3) 0.047(3) -0.035(3)
C13 0.218(8) 0.061(3) 0.076(4) -0.013(3) -0.056(4) 0.034(4)
C14 0.0223(12) 0.0459(17) 0.0329(14) 0.0086(12) 0.0042(10) -0.0063(11)
C15 0.0353(16) 0.058(2) 0.0358(16) 0.0082(14) 0.0077(13) 0.0053(14)
C16 0.0471(18) 0.059(2) 0.0352(16) 0.0159(15) 0.0037(14) 0.0098(16)
C17 0.0351(15) 0.0569(19) 0.0281(14) 0.0083(13) 0.0026(12) -0.0069(14)
C18 0.0271(14) 0.055(2) 0.0378(16) -0.0002(14) 0.0040(12) -0.0065(13)
H19 0.0270(14) 0.0438(17) 0.0401(16) 0.0093(13) 0.0033(12) -0.0033(12)
H20 0.0211(13) 0.064(2) 0.0291(14) 0.0169(14) 0.0027(11) 0.0011(13)
C21 0.0266(14) 0.062(2) 0.0403(17) 0.0064(15) 0.0109(12) 0.0036(14)
C22 0.0364(17) 0.076(3) 0.0432(18) 0.0068(17) 0.0105(14) 0.0150(17)
C23 0.0295(16) 0.099(3) 0.0438(19) 0.020(2) 0.0151(14) 0.0213(19)
C24 0.0199(14) 0.123(4) 0.046(2) 0.027(2) 0.0106(13) 0.0071(19)
C25 0.0265(14) 0.081(2) 0.0379(17) 0.0212(17) 0.0051(12) -0.0045(15)
C26 0.0271(13) 0.0313(14) 0.0353(15) 0.0061(11) 0.0042(11) 0.0007(10)
C27 0.0274(14) 0.0465(17) 0.0369(16) 0.0049(13) 0.0064(12) 0.0009(12)
C28 0.0333(15) 0.053(2) 0.0372(16) -0.0067(14) 0.0010(13) 0.0040(14)
C29 0.0205(14) 0.086(3) 0.057(2) -0.028(2) 0.0038(14) -0.0008(16)
C30 0.0248(15) 0.094(3) 0.053(2) -0.027(2) 0.0118(14) -0.0038(17)
C31 0.0251(13) 0.0457(17) 0.0385(16) -0.0063(13) 0.0058(12) 0.0029(12)
C32 0.0366(16) 0.0518(19) 0.0322(15) 0.0114(13) 0.0065(12) -0.0092(14)
C33 0.0471(19) 0.060(2) 0.0417(18) 0.0153(16) -0.0013(15) -0.0201(17)
C34 0.059(2) 0.067(2) 0.0397(18) 0.0064(17) 0.0029(16) -0.0299(19)
C35 0.071(2) 0.0458(19) 0.0412(18) 0.0040(15) 0.0203(17) -0.0204(17)
C36 0.0516(19) 0.0477(19) 0.0379(17) 0.0103(14) 0.0104(15) -0.0041(15)
C37 0.0391(16) 0.0483(18) 0.0301(14) 0.0067(13) 0.0054(12) -0.0072(14)

loop_
_atom_type_symbol
_atom_type_description
_atom_type_scat_dispersion_real
_atom_type_scat_dispersion_imag
_atom_type_scat_source
C C 0.0033 0.0016 'International Tables Vol C Tables 4.2.6.8 and 6.1.1.4'
H H 0.0000 0.0000 'International Tables Vol C Tables 4.2.6.8 and 6.1.1.4'
B B 0.0013 0.0007 'International Tables Vol C Tables 4.2.6.8 and 6.1.1.4'
F F 0.0171 0.0103 'International Tables Vol C Tables 4.2.6.8 and 6.1.1.4'
O O 0.0106 0.0060 'International Tables Vol C Tables 4.2.6.8 and 6.1.1.4'
La La -0.2871 2.4523 'International Tables Vol C Tables 4.2.6.8 and 6.1.1.4'

loop_
_geom_angle_atom_site_label_1
_geom_angle_atom_site_label_2
_geom_angle_atom_site_label_3
_geom_angle
_geom_angle_site_symmetry_1
_geom_angle_site_symmetry_3
_geom_angle_publ_flag
La La C1 154.39(15) 3_656 . ?
La La O2 80.23(10) 3_656 3_656 ?
C1 La O2 83.68(18) . 3_656 ?
La La O1 77.53(10) 3_656 . ?
C1 La O1 86.53(17) . . ?
O2 La O1 101.95(12) 3_656 . ?
La La O3A 129.35(10) 3_656 . ?
C1 La O3A 76.25(18) . . ?
O2 La O3A 126.36(15) 3_656 . ?
O1 La O3A 125.33(13) . . ?
La La O3B 24.99(17) 3_656 . ?
C1 La O3B 129.4(2) . . ?
O2 La O3B 64.7(2) 3_656 . ?
O1 La O3B 64.67(15) . . ?
O3A La O3B 154.3(2) . . ?
La La O1 69.53(9) 3_656 3_656 ?
C1 La O1 124.06(16) . 3_656 ?
O2 La O1 72.96(9) 3_656 3_656 ?
O1 La O1 147.07(4) . 3_656 ?
O3A La O1 78.35(13) . 3_656 ?
O3B La O1 84.60(15) . 3_656 ?
La La O2 66.70(8) 3_656 . ?
C1 La O2 127.00(17) . . ?
O2 La O2 146.93(4) 3_656 . ?
O1 La O2 71.79(10) . . ?
O3A La O2 78.38(13) . . ?
O3B La O2 84.1(2) . . ?
O1 La O2 94.56(9) 3_656 . ?
C5A O3A C2A 104.2(5) . . ?
C5A O3A La 131.4(4) . . ?
C2A O3A La 124.2(4) . . ?
O3A C2A C3A 107.8(6) . . ?
O3A C2A H2A1 110.1 . . ?
C3A C2A H2A1 110.1 . . ?
O3A C2A H2A2 110.1 . . ?
C3A C2A H2A2 110.1 . . ?
H2A1 C2A H2A2 108.5 . . ?
C2A C3A C4A 104.7(7) . . ?
C2A C3A H3A1 110.8 . . ?
C4A C3A H3A1 110.8 . . ?
C2A C3A H3A2 110.8 . . ?
C4A C3A H3A2 110.8 . . ?
H3A1 C3A H3A2 108.9 . . ?
C5A C4A C3A 101.2(6) . . ?
C5A C4A H4A1 111.5 . . ?
C3A C4A H4A1 111.5 . . ?
C5A C4A H4A2 111.5 . . ?
C3A C4A H4A2 111.5 . . ?
H4A1 C4A H4A2 109.3 . . ?
O3A C5A C4A 111.1(6) . . ?
O3A C5A H5A1 109.4 . . ?
C4A C5A H5A1 109.4 . . ?
O3A C5A H5A2 109.4 . . ?
C4A C5A H5A2 109.4 . . ?
H5A1 C5A H5A2 108.0 . . ?
C2B O3B C5B 113.8(9) . . ?
C2B O3B La 128.6(7) . . ?
C5B O3B La 117.5(7) . . ?
O3B C2B C3B 102.2(11) . . ?
O3B C2B H2B1 111.3 . . ?
C3B C2B H2B1 111.3 . . ?
O3B C2B H2B2 111.3 . . ?
C3B C2B H2B2 111.3 . . ?
H2B1 C2B H2B2 109.2 . . ?
C4B C3B C2B 109.4(15) . . ?
C4B C3B H3B1 109.8 . . ?
C2B C3B H3B1 109.8 . . ?
C4B C3B H3B2 109.8 . . ?
C2B C3B H3B2 109.8 . . ?
H3B1 C3B H3B2 108.2 . . ?
C3B C4B C5B 112.2(17) . . ?
C3B C4B H4B1 109.2 . . ?
C5B C4B H4B1 109.2 . . ?
C3B C4B H4B2 109.2 . . ?
C5B C4B H4B2 109.2 . . ?
H4B1 C4B H4B2 107.9 . . ?
C4B C5B O3B 97.6(13) . . ?
C4B C5B H5B1 112.2 . . ?
O3B C5B H5B1 112.2 . . ?
C4B C5B H5B2 112.2 . . ?
O3B C5B H5B2 112.2 . . ?
H5B1 C5B H5B2 109.8 . . ?
C6 O1 C9 108.3(3) . . ?
C6 O1 La 116.9(2) . . ?
C9 O1 La 134.6(3) . . ?
C6 O1 La 143.3(2) . 3_656 ?
C9 O1 La 105.9(3) . 3_656 ?
La O1 La 32.93(4) . 3_656 ?
C10 O2 C13 106.6(5) . . ?
C10 O2 La 113.6(4) . 3_656 ?
C13 O2 La 138.8(3) . 3_656 ?
C10 O2 La 143.8(4) . . ?
C13 O2 La 109.2(3) . . ?
La O2 La 33.07(4) 3_656 . ?
H20 B C32 110.8(2) . . ?
H20 B C26 109.2(3) . . ?
C32 B C26 109.2(2) . . ?
H20 B C14 109.1(2) . . ?
C32 B C14 108.1(3) . . ?
C26 B C14 110.3(2) . . ?
O1 C6 C7 105.6(3) . . ?
O1 C6 H6A 110.6 . . ?
C7 C6 H6A 110.6 . . ?
O1 C6 H6B 110.6 . . ?
C7 C6 H6B 110.6 . . ?
H6A C6 H6B 108.8 . . ?
C8 C7 C6 103.1(3) . . ?
C8 C7 H7A 111.1 . . ?
C6 C7 H7A 111.1 . . ?
C8 C7 H7B 111.1 . . ?
C6 C7 H7B 111.1 . . ?
H7A C7 H7B 109.1 . . ?
C9 C8 C7 102.1(4) . . ?
C9 C8 H8A 111.3 . . ?
C7 C8 H8A 111.3 . . ?
C9 C8 H8B 111.3 . . ?
C7 C8 H8B 111.3 . . ?
H8A C8 H8B 109.2 . . ?
O1 C9 C8 105.8(3) . . ?
O1 C9 H9A 110.6 . . ?
C8 C9 H9A 110.6 . . ?
O1 C9 H9B 110.6 . . ?
C8 C9 H9B 110.6 . . ?
H9A C9 H9B 108.7 . . ?
O2 C10 C11 105.8(5) . . ?
O2 C10 H10A 110.6 . . ?
C11 C10 H10A 110.6 . . ?
O2 C10 H10B 110.6 . . ?
C11 C10 H10B 110.6 . . ?
H10A C10 H10B 108.7 . . ?
C12 C11 C10 108.3(5) . . ?
C12 C11 H11A 110.0 . . ?
C10 C11 H11A 110.0 . . ?
C12 C11 H11B 110.0 . . ?
C10 C11 H11B 110.0 . . ?
H11A C11 H11B 108.4 . . ?
C13 C12 C11 105.7(5) . . ?
C13 C12 H12A 110.6 . . ?
C11 C12 H12A 110.6 . . ?
C13 C12 H12B 110.6 . . ?
C11 C12 H12B 110.6 . . ?
H12A C12 H12B 108.7 . . ?
C12 C13 O2 113.2(5) . . ?
C12 C13 H13A 108.9 . . ?
O2 C13 H13A 108.9 . . ?
C12 C13 H13B 108.9 . . ?
O2 C13 H13B 108.9 . . ?
H13A C13 H13B 107.7 . . ?
C15 C14 H19 115.0(3) . . ?
C15 C14 B 123.6(3) . . ?
H19 C14 B 121.5(3) . . ?
C14 C15 C16 123.1(3) . . ?
C14 C15 H15 118.5 . . ?
C16 C15 H15 118.5 . . ?
C17 C16 C15 118.0(3) . . ?
C17 C16 H16 121.0 . . ?
C15 C16 H16 121.0 . . ?
C18 C17 C16 122.5(3) . . ?
C18 C17 F1 118.9(3) . . ?
C16 C17 F1 118.6(3) . . ?
C17 C18 H19 117.7(3) . . ?
C17 C18 C19 121.2 . . ?
H19 C18 C19 121.2 . . ?
C18 H19 C14 123.8(3) . . ?
C18 H19 C20 118.1 . . ?
C14 H19 C20 118.1 . . ?
C21 H20 C25 114.6(3) . . ?
C21 H20 B 121.6(3) . . ?
C25 H20 B 123.6(3) . . ?
H20 C21 C22 124.3(3) . . ?
H20 C21 H21 117.8 . . ?
C22 C21 H21 117.8 . . ?
C23 C22 C21 117.1(4) . . ?
C23 C22 H22 121.4 . . ?
C21 C22 H22 121.4 . . ?
C24 C23 F2 119.5(3) . . ?
C24 C23 C22 122.6(4) . . ?
F2 C23 C22 117.9(4) . . ?
C23 C24 C25 119.3(3) . . ?
C23 C24 H24 120.4 . . ?
C25 C24 H24 120.4 . . ?
C24 C25 H20 122.0(4) . . ?
C24 C25 H25 119.0 . . ?
H20 C25 H25 119.0 . . ?
C31 C26 C27 115.3(3) . . ?
C31 C26 B 124.8(3) . . ?
C27 C26 B 119.9(3) . . ?
C28 C27 C26 123.7(3) . . ?
C28 C27 H27 118.1 . . ?
C26 C27 H27 118.1 . . ?
C29 C28 C27 117.5(3) . . ?
C29 C28 H28 121.2 . . ?
C27 C28 H28 121.2 . . ?
C28 C29 C30 122.2(3) . . ?
C28 C29 F3 118.4(3) . . ?
C30 C29 F3 119.5(3) . . ?
C29 C30 C31 119.0(3) . . ?
C29 C30 H30 120.5 . . ?
C31 C30 H30 120.5 . . ?
C30 C31 C26 122.3(3) . . ?
C30 C31 H31 118.8 . . ?
C26 C31 H31 118.8 . . ?
C33 C32 C37 114.8(3) . . ?
C33 C32 B 120.2(3) . . ?
C37 C32 B 125.0(3) . . ?
C34 C33 C32 123.7(3) . . ?
C34 C33 H33 118.1 . . ?
C32 C33 H33 118.1 . . ?
C35 C34 C33 117.8(3) . . ?
C35 C34 H34 121.1 . . ?
C33 C34 H34 121.1 . . ?
C34 C35 C36 122.2(3) . . ?
C34 C35 F4 118.9(3) . . ?
C36 C35 F4 118.9(3) . . ?
C35 C36 C37 118.1(3) . . ?
C35 C36 H36 120.9 . . ?
C37 C36 H36 120.9 . . ?
C36 C37 C32 123.4(3) . . ?
C36 C37 H37 118.3 . . ?
C32 C37 H37 118.3 . . ?

loop_
_geom_bond_atom_site_label_1
_geom_bond_atom_site_label_2
_geom_bond_distance
_geom_bond_site_symmetry_2
_geom_bond_publ_flag
La La 1.4835(6) 3_656 ?
La C1 2.456(6) . ?
La O2 2.497(3) 3_656 ?
La O1 2.556(2) . ?
La O3A 2.578(4) . ?
La O3B 2.583(5) . ?
La O1 2.664(3) 3_656 ?
La O2 2.679(3) . ?
O3A C5A 1.444(8) . ?
O3A C2A 1.463(10) . ?
C1 H1A 0.9800 . ?
C1 H1B 0.9800 . ?
C1 H1C 0.9800 . ?
C2A C3A 1.473(12) . ?
C2A H2A1 0.9900 . ?
C2A H2A2 0.9900 . ?
C3A C4A 1.490(11) . ?
C3A H3A1 0.9900 . ?
C3A H3A2 0.9900 . ?
C4A C5A 1.458(11) . ?
C4A H4A1 0.9900 . ?
C4A H4A2 0.9900 . ?
C5A H5A1 0.9900 . ?
C5A H5A2 0.9900 . ?
O3B C2B 1.453(14) . ?
O3B C5B 1.598(17) . ?
C2B C3B 1.512(19) . ?
C2B H2B1 0.9900 . ?
C2B H2B2 0.9900 . ?
C3B C4B 1.42(2) . ?
C3B H3B1 0.9900 . ?
C3B H3B2 0.9900 . ?
C4B C5B 1.52(2) . ?
C4B H4B1 0.9900 . ?
C4B H4B2 0.9900 . ?
C5B H5B1 0.9900 . ?
C5B H5B2 0.9900 . ?
O1 C6 1.444(6) . ?
O1 C9 1.463(6) . ?
O1 La 2.664(3) 3_656 ?
O2 C10 1.421(8) . ?
O2 C13 1.440(6) . ?
O2 La 2.497(3) 3_656 ?
F1 C17 1.376(3) . ?
F2 C23 1.371(4) . ?
F3 C29 1.370(3) . ?
F4 C35 1.379(4) . ?
B H20 1.635(5) . ?
B C32 1.645(5) . ?
B C26 1.646(4) . ?
B C14 1.648(4) . ?
C6 C7 1.509(5) . ?
C6 H6A 0.9900 . ?
C6 H6B 0.9900 . ?
C7 C8 1.494(5) . ?
C7 H7A 0.9900 . ?
C7 H7B 0.9900 . ?
C8 C9 1.490(6) . ?
C8 H8A 0.9900 . ?
C8 H8B 0.9900 . ?
C9 H9A 0.9900 . ?
C9 H9B 0.9900 . ?
C10 C11 1.499(11) . ?
C10 H10A 0.9900 . ?
C10 H10B 0.9900 . ?
C11 C12 1.447(9) . ?
C11 H11A 0.9900 . ?
C11 H11B 0.9900 . ?
C12 C13 1.365(7) . ?
C12 H12A 0.9900 . ?
C12 H12B 0.9900 . ?
C13 H13A 0.9900 . ?
C13 H13B 0.9900 . ?
C14 C15 1.388(4) . ?
C14 H19 1.401(5) . ?
C15 C16 1.400(4) . ?
C15 H15 0.9500 . ?
C16 C17 1.366(5) . ?
C16 H16 0.9500 . ?
C17 C18 1.367(5) . ?
C18 H19 1.386(4) . ?
C18 C19 0.9500 . ?
H19 C20 0.9500 . ?
H20 C21 1.395(5) . ?
H20 C25 1.417(4) . ?
C21 C22 1.395(5) . ?
C21 H21 0.9500 . ?
C22 C23 1.376(5) . ?
C22 H22 0.9500 . ?
C23 C24 1.350(6) . ?
C24 C25 1.398(6) . ?
C24 H24 0.9500 . ?
C25 H25 0.9500 . ?
C26 C31 1.392(4) . ?
C26 C27 1.397(4) . ?
C27 C28 1.387(4) . ?
C27 H27 0.9500 . ?
C28 C29 1.362(5) . ?
C28 H28 0.9500 . ?
C29 C30 1.367(5) . ?
C30 C31 1.387(4) . ?
C30 H30 0.9500 . ?
C31 H31 0.9500 . ?
C32 C33 1.395(4) . ?
C32 C37 1.402(4) . ?
C33 C34 1.386(5) . ?
C33 H33 0.9500 . ?
C34 C35 1.370(5) . ?
C34 H34 0.9500 . ?
C35 C36 1.373(5) . ?
C36 C37 1.381(5) . ?
C36 H36 0.9500 . ?
C37 H37 0.9500 . ?

loop_
_geom_torsion_atom_site_label_1
_geom_torsion_atom_site_label_2
_geom_torsion_atom_site_label_3
_geom_torsion_atom_site_label_4
_geom_torsion
_geom_torsion_site_symmetry_1
_geom_torsion_site_symmetry_2
_geom_torsion_site_symmetry_3
_geom_torsion_site_symmetry_4
_geom_torsion_publ_flag
La La O3A C5A -165.9(4) 3_656 . . . ?
C1 La O3A C5A 13.4(5) . . . . ?
O2 La O3A C5A 84.7(5) 3_656 . . . ?
O1 La O3A C5A -62.1(5) . . . . ?
O3B La O3A C5A -167.4(5) . . . . ?
O1 La O3A C5A 143.2(5) 3_656 . . . ?
O2 La O3A C5A -119.6(5) . . . . ?
La La O3A C2A 7.7(5) 3_656 . . . ?
C1 La O3A C2A -172.9(5) . . . . ?
O2 La O3A C2A -101.6(5) 3_656 . . . ?
O1 La O3A C2A 111.6(5) . . . . ?
O3B La O3A C2A 6.2(7) . . . . ?
O1 La O3A C2A -43.2(5) 3_656 . . . ?
O2 La O3A C2A 54.0(5) . . . . ?
C5A O3A C2A C3A 9.5(8) . . . . ?
La O3A C2A C3A -165.6(5) . . . . ?
O3A C2A C3A C4A -27.0(9) . . . . ?
C2A C3A C4A C5A 32.6(8) . . . . ?
C2A O3A C5A C4A 12.3(7) . . . . ?
La O3A C5A C4A -173.1(4) . . . . ?
C3A C4A C5A O3A -28.3(8) . . . . ?
La La O3B C2B -3.7(8) 3_656 . . . ?
C1 La O3B C2B 178.0(8) . . . . ?
O2 La O3B C2B 121.1(9) 3_656 . . . ?
O1 La O3B C2B -120.4(9) . . . . ?
O3A La O3B C2B -1.0(11) . . . . ?
O1 La O3B C2B 47.4(9) 3_656 . . . ?
O2 La O3B C2B -47.8(9) . . . . ?
La La O3B C5B -178.7(9) 3_656 . . . ?
C1 La O3B C5B 3.0(8) . . . . ?
O2 La O3B C5B -53.9(8) 3_656 . . . ?
O1 La O3B C5B 64.6(7) . . . . ?
O3A La O3B C5B -175.9(7) . . . . ?
O1 La O3B C5B -127.6(8) 3_656 . . . ?
O2 La O3B C5B 137.2(8) . . . . ?
C5B O3B C2B C3B 13.5(14) . . . . ?
La O3B C2B C3B -161.6(8) . . . . ?
O3B C2B C3B C4B -21.6(18) . . . . ?
C2B C3B C4B C5B 23(2) . . . . ?
C3B C4B C5B O3B -12.9(18) . . . . ?
C2B O3B C5B C4B -1.4(15) . . . . ?
La O3B C5B C4B 174.3(9) . . . . ?
La La O1 C6 -150.4(3) 3_656 . . . ?
C1 La O1 C6 9.4(3) . . . . ?
O2 La O1 C6 -73.4(3) 3_656 . . . ?
O3A La O1 C6 79.8(3) . . . . ?
O3B La O1 C6 -127.7(3) . . . . ?
O1 La O1 C6 -150.4(3) 3_656 . . . ?
O2 La O1 C6 140.3(3) . . . . ?
La La O1 C9 35.2(5) 3_656 . . . ?
C1 La O1 C9 -165.0(5) . . . . ?
O2 La O1 C9 112.2(5) 3_656 . . . ?
O3A La O1 C9 -94.6(5) . . . . ?
O3B La O1 C9 57.9(6) . . . . ?
O1 La O1 C9 35.2(5) 3_656 . . . ?
O2 La O1 C9 -34.1(5) . . . . ?
C1 La O1 La 159.83(16) . . . 3_656 ?
O2 La O1 La 77.03(9) 3_656 . . 3_656 ?
O3A La O1 La -129.73(13) . . . 3_656 ?
O3B La O1 La 22.7(2) . . . 3_656 ?
O1 La O1 La 0.0 3_656 . . 3_656 ?
O2 La O1 La -69.28(9) . . . 3_656 ?
La La O2 C10 31.2(7) 3_656 . . . ?
C1 La O2 C10 -174.0(7) . . . . ?
O2 La O2 C10 31.2(7) 3_656 . . . ?
O1 La O2 C10 115.1(8) . . . . ?
O3A La O2 C10 -111.3(7) . . . . ?
O3B La O2 C10 49.9(7) . . . . ?
O1 La O2 C10 -34.2(7) 3_656 . . . ?
La La O2 C13 -157.6(5) 3_656 . . . ?
C1 La O2 C13 -2.8(5) . . . . ?
O2 La O2 C13 -157.6(5) 3_656 . . . ?
O1 La O2 C13 -73.7(5) . . . . ?
O3A La O2 C13 59.9(5) . . . . ?
O3B La O2 C13 -138.9(5) . . . . ?
O1 La O2 C13 137.0(5) 3_656 . . . ?
C1 La O2 La 154.81(19) . . . 3_656 ?
O2 La O2 La 0.0 3_656 . . 3_656 ?
O1 La O2 La 83.93(12) . . . 3_656 ?
O3A La O2 La -142.50(11) . . . 3_656 ?
O3B La O2 La 18.68(12) . . . 3_656 ?
O1 La O2 La -65.40(10) 3_656 . . 3_656 ?
C9 O1 C6 C7 9.3(5) . . . . ?
La O1 C6 C7 -166.5(2) . . . . ?
La O1 C6 C7 166.8(3) 3_656 . . . ?
O1 C6 C7 C8 -30.1(4) . . . . ?
C6 C7 C8 C9 38.6(4) . . . . ?
C6 O1 C9 C8 15.3(6) . . . . ?
La O1 C9 C8 -169.9(3) . . . . ?
La O1 C9 C8 -150.9(4) 3_656 . . . ?
C7 C8 C9 O1 -33.6(5) . . . . ?
C13 O2 C10 C11 0.8(9) . . . . ?
La O2 C10 C11 -169.8(5) 3_656 . . . ?
La O2 C10 C11 172.2(5) . . . . ?
O2 C10 C11 C12 -4.2(9) . . . . ?
C10 C11 C12 C13 5.9(9) . . . . ?
C11 C12 C13 O2 -5.6(9) . . . . ?
C10 O2 C13 C12 3.1(9) . . . . ?
La O2 C13 C12 170.1(4) 3_656 . . . ?
La O2 C13 C12 -171.5(6) . . . . ?
H20 B C14 C15 -14.9(4) . . . . ?
C32 B C14 C15 -135.5(3) . . . . ?
C26 B C14 C15 105.2(3) . . . . ?
H20 B C14 H19 164.7(3) . . . . ?
C32 B C14 H19 44.2(3) . . . . ?
C26 B C14 H19 -75.2(3) . . . . ?
H19 C14 C15 C16 1.2(5) . . . . ?
B C14 C15 C16 -179.1(3) . . . . ?
C14 C15 C16 C17 0.0(5) . . . . ?
C15 C16 C17 C18 -1.1(5) . . . . ?
C15 C16 C17 F1 179.1(3) . . . . ?
C16 C17 C18 H19 0.9(5) . . . . ?
F1 C17 C18 H19 -179.4(3) . . . . ?
C17 C18 H19 C14 0.5(4) . . . . ?
C15 C14 H19 C18 -1.5(4) . . . . ?
B C14 H19 C18 178.9(3) . . . . ?
C32 B H20 C21 -162.1(3) . . . . ?
C26 B H20 C21 -41.8(4) . . . . ?
C14 B H20 C21 78.9(3) . . . . ?
C32 B H20 C25 22.8(4) . . . . ?
C26 B H20 C25 143.1(3) . . . . ?
C14 B H20 C25 -96.2(3) . . . . ?
C25 H20 C21 C22 -0.1(5) . . . . ?
B H20 C21 C22 -175.6(3) . . . . ?
H20 C21 C22 C23 0.2(5) . . . . ?
C21 C22 C23 C24 -0.8(5) . . . . ?
C21 C22 C23 F2 179.6(3) . . . . ?
F2 C23 C24 C25 -179.1(3) . . . . ?
C22 C23 C24 C25 1.3(6) . . . . ?
C23 C24 C25 H20 -1.1(5) . . . . ?
C21 H20 C25 C24 0.5(4) . . . . ?
B H20 C25 C24 176.0(3) . . . . ?
H20 B C26 C31 138.4(3) . . . . ?
C32 B C26 C31 -100.3(3) . . . . ?
C14 B C26 C31 18.4(4) . . . . ?
H20 B C26 C27 -43.7(3) . . . . ?
C32 B C26 C27 77.6(3) . . . . ?
C14 B C26 C27 -163.7(3) . . . . ?
C31 C26 C27 C28 0.6(5) . . . . ?
B C26 C27 C28 -177.5(3) . . . . ?
C26 C27 C28 C29 -0.6(5) . . . . ?
C27 C28 C29 C30 0.6(6) . . . . ?
C27 C28 C29 F3 -178.5(4) . . . . ?
C28 C29 C30 C31 -0.7(7) . . . . ?
F3 C29 C30 C31 178.4(4) . . . . ?
C29 C30 C31 C26 0.7(6) . . . . ?
C27 C26 C31 C30 -0.6(5) . . . . ?
B C26 C31 C30 177.4(3) . . . . ?
H20 B C32 C33 -76.3(4) . . . . ?
C26 B C32 C33 163.3(3) . . . . ?
C14 B C32 C33 43.2(4) . . . . ?
H20 B C32 C37 102.1(4) . . . . ?
C26 B C32 C37 -18.2(4) . . . . ?
C14 B C32 C37 -138.3(3) . . . . ?
C37 C32 C33 C34 0.9(6) . . . . ?
B C32 C33 C34 179.5(4) . . . . ?
C32 C33 C34 C35 -0.6(6) . . . . ?
C33 C34 C35 C36 -0.6(6) . . . . ?
C33 C34 C35 F4 178.7(3) . . . . ?
C34 C35 C36 C37 1.2(6) . . . . ?
F4 C35 C36 C37 -178.0(3) . . . . ?
C35 C36 C37 C32 -0.8(5) . . . . ?
C33 C32 C37 C36 -0.2(5) . . . . ?
B C32 C37 C36 -178.7(3) . . . . ?
